data_7042830
loop_
_publ_author_name
'Barry, Dawn'
'Hawes, Chris Samuel'
'Byrne, Joseph Peter'
'la Cour Poulsen, Bj\/orn'
'Ruether, Manuel'
'O'Brien, John E'
'Gunnlaugsson, Thorfinnur'

_publ_section_title
;
 A folded [2\\times 2] metallo-supramolecular grid from a bis-tridentate
 (1,2,3-triazol-4-yl)-picolinamide (tzpa) ligand
;
_journal_name_full 'Dalton Trans.'
_journal_paper_doi 10.1039/C7DT01533J
_journal_year 2017
_chemical_formula_moiety 'C20 H16 Br2 N4 O2'
_chemical_formula_sum 'C20 H16 Br2 N4 O2'
_chemical_formula_weight 504.19
_space_group_crystal_system tetragonal
_space_group_IT_number 96
_space_group_name_Hall 'P 4nw 2abw'
_space_group_name_H-M_alt 'P 43 21 2'
_symmetry_space_group_name_Hall 'P 4nw 2abw'
_symmetry_space_group_name_H-M 'P 43 21 2'
_atom_sites_solution_hydrogens mixed
_audit_creation_date 2015-10-21
_audit_creation_method
;
Olex2 1.2
(compiled 2015.09.30 svn.r3233 for OlexSys, GUI svn.r5103)
;
_audit_update_record
;
2017-04-26 deposited with the CCDC.
2017-04-27 downloaded from the CCDC.
;
_cell_angle_alpha 90
_cell_angle_beta 90
_cell_angle_gamma 90
_cell_formula_units_Z 4
_cell_length_a 8.5949(3)
_cell_length_b 8.5949(3)
_cell_length_c 27.0385(14)
_cell_measurement_reflns_used 9898
_cell_measurement_temperature 100(2)
_cell_measurement_theta_max 25.71
_cell_measurement_theta_min 2.81
_cell_volume 1997.40(14)
_computing_cell_refinement 'SAINT v8.34A (Bruker, 2013)'
_computing_data_reduction 'SAINT v8.34A (Bruker, 2013)'
_computing_molecular_graphics 'Olex2 (Dolomanov et al., 2009)'
_computing_publication_material 'Olex2 (Dolomanov et al., 2009)'
_computing_structure_refinement 'ShelXL (Sheldrick, 2015)'
_computing_structure_solution 'XT (Sheldrick, 2015)'
_diffrn_ambient_temperature 100.01
_diffrn_detector_area_resol_mean 8
_diffrn_measured_fraction_theta_full 1.000
_diffrn_measured_fraction_theta_max 1.000
_diffrn_measurement_device_type 'Bruker APEX-II CCD'
_diffrn_measurement_method '\w and \f scans'
_diffrn_radiation_monochromator graphite
_diffrn_radiation_type MoK\a
_diffrn_radiation_wavelength 0.71073
_diffrn_reflns_av_R_equivalents 0.0525
_diffrn_reflns_av_unetI/netI 0.0246
_diffrn_reflns_Laue_measured_fraction_full 1.000
_diffrn_reflns_Laue_measured_fraction_max 1.000
_diffrn_reflns_limit_h_max 11
_diffrn_reflns_limit_h_min -8
_diffrn_reflns_limit_k_max 11
_diffrn_reflns_limit_k_min -11
_diffrn_reflns_limit_l_max 35
_diffrn_reflns_limit_l_min -35
_diffrn_reflns_number 49792
_diffrn_reflns_point_group_measured_fraction_full 1.000
_diffrn_reflns_point_group_measured_fraction_max 1.000
_diffrn_reflns_theta_full 26.000
_diffrn_reflns_theta_max 27.998
_diffrn_reflns_theta_min 2.487
_diffrn_source 'sealed tube'
_diffrn_standards_number 0
_exptl_absorpt_coefficient_mu 4.082
_exptl_absorpt_correction_T_max 0.7461
_exptl_absorpt_correction_T_min 0.6548
_exptl_absorpt_correction_type multi-scan
_exptl_absorpt_process_details
;
SADABS-2014/5 (Bruker,2014/5) was used for absorption correction.
wR2(int) was 0.0772 before and 0.0599 after correction.
The Ratio of minimum to maximum transmission is 0.8776.
The \l/2 correction factor is 0.00150.
;
_exptl_crystal_colour colourless
_exptl_crystal_colour_primary colourless
_exptl_crystal_density_diffrn 1.677
_exptl_crystal_description block
_exptl_crystal_F_000 1000
_exptl_crystal_size_max 0.16
_exptl_crystal_size_mid 0.14
_exptl_crystal_size_min 0.1
_refine_diff_density_max 0.909
_refine_diff_density_min -0.569
_refine_diff_density_rms 0.073
_refine_ls_abs_structure_details
;
 Flack x determined using 730 quotients [(I+)-(I-)]/[(I+)+(I-)]
 (Parsons, Flack and Wagner, Acta Cryst. B69 (2013) 249-259).
;
_refine_ls_abs_structure_Flack 0.013(5)
_refine_ls_extinction_method none
_refine_ls_goodness_of_fit_ref 1.058
_refine_ls_hydrogen_treatment mixed
_refine_ls_matrix_type full
_refine_ls_number_parameters 132
_refine_ls_number_reflns 2413
_refine_ls_number_restraints 1
_refine_ls_restrained_S_all 1.059
_refine_ls_R_factor_all 0.0451
_refine_ls_R_factor_gt 0.0344
_refine_ls_shift/su_max 0.001
_refine_ls_shift/su_mean 0.000
_refine_ls_structure_factor_coef Fsqd
_refine_ls_weighting_details 'w=1/[\s^2^(Fo^2^)+(0.0370P)^2^+2.2610P] where P=(Fo^2^+2Fc^2^)/3'
_refine_ls_weighting_scheme calc
_refine_ls_wR_factor_gt 0.0808
_refine_ls_wR_factor_ref 0.0860
_reflns_Friedel_coverage 0.623
_reflns_Friedel_fraction_full 1.000
_reflns_Friedel_fraction_max 1.000
_reflns_number_gt 2085
_reflns_number_total 2413
_reflns_threshold_expression 'I > 2\s(I)'
_cod_data_source_file c7dt01533j2.cif
_cod_data_source_block 2
_cod_original_cell_volume 1997.40(17)
_cod_database_code 7042830
_shelx_space_group_comment
;
The symmetry employed for this shelxl refinement is uniquely defined
by the following loop, which should always be used as a source of
symmetry information in preference to the above space-group names.
They are only intended as comments.
;
_shelx_estimated_absorpt_t_max 0.686
_shelx_estimated_absorpt_t_min 0.561
_olex2_refinement_description
;
1. Fixed Uiso
 At 1.2 times of:
  All C(H) groups, All C(H,H) groups
2. Restrained distances
 N2-H2A
 0.88 with sigma of 0.02
3.a Secondary CH2 refined with riding coordinates:
 C7(H7A,H7B)
3.b Aromatic/amide H refined with riding coordinates:
 C2(H2), C3(H3), C4(H4), C9(H9), C10(H10), C11(H11)
;
_shelx_shelxl_version_number 2014/7
_olex2_submission_special_instructions 'No special instructions were received'

loop_
_space_group_symop_operation_xyz
'x, y, z'
'-x, -y, z+1/2'
'-y+1/2, x+1/2, z+3/4'
'y+1/2, -x+1/2, z+1/4'
'-x+1/2, y+1/2, -z+3/4'
'x+1/2, -y+1/2, -z+1/4'
'y, x, -z'
'-y, -x, -z+1/2'

loop_
_atom_site_label
_atom_site_type_symbol
_atom_site_fract_x
_atom_site_fract_y
_atom_site_fract_z
_atom_site_U_iso_or_equiv
_atom_site_adp_type
_atom_site_occupancy
_atom_site_site_symmetry_order
_atom_site_calc_flag
_atom_site_refinement_flags_posn
_atom_site_refinement_flags_adp
_atom_site_refinement_flags_occupancy
Br1 Br 0.20488(6) -0.29091(5) 0.60162(2) 0.04413(16) Uani 1 1 d . . .
C1 C 0.3629(5) -0.1738(5) 0.56878(16) 0.0313(9) Uani 1 1 d . . .
N1 N 0.4041(4) -0.0433(4) 0.59040(12) 0.0253(7) Uani 1 1 d . . .
O1 O 0.6669(3) 0.2726(4) 0.57490(10) 0.0310(7) Uani 1 1 d . . .
C2 C 0.4229(6) -0.2297(5) 0.52459(17) 0.0353(10) Uani 1 1 d . . .
H2 H 0.3884 -0.3253 0.5108 0.042 Uiso 1 1 calc R . .
N2 N 0.4773(4) 0.2303(4) 0.63198(12) 0.0245(7) Uani 1 1 d D . .
C3 C 0.5344(6) -0.1409(6) 0.50162(17) 0.0382(11) Uani 1 1 d . . .
H3 H 0.5784 -0.1741 0.4712 0.046 Uiso 1 1 calc R . .
C4 C 0.5826(5) -0.0022(5) 0.52324(15) 0.0311(9) Uani 1 1 d . . .
H4 H 0.6601 0.0607 0.5082 0.037 Uiso 1 1 calc R . .
C5 C 0.5134(5) 0.0412(5) 0.56754(14) 0.0238(8) Uani 1 1 d . . .
C6 C 0.5596(5) 0.1923(5) 0.59210(13) 0.0244(8) Uani 1 1 d . . .
C7 C 0.5094(5) 0.3685(5) 0.66101(14) 0.0262(9) Uani 1 1 d . . .
H7A H 0.4097 0.4187 0.6701 0.031 Uiso 1 1 calc R . .
H7B H 0.5692 0.4430 0.6406 0.031 Uiso 1 1 calc R . .
C8 C 0.6000(5) 0.3335(4) 0.70758(14) 0.0222(8) Uani 1 1 d . . .
C9 C 0.7114(5) 0.2185(4) 0.70823(12) 0.0237(7) Uani 1 1 d . . .
H9 H 0.7253 0.1541 0.6800 0.028 Uiso 1 1 calc R . .
C10 C 0.8041(5) 0.1959(5) 0.7500 0.0258(11) Uani 1 2 d S T P
H10 H 0.8823 0.1177 0.7500 0.031 Uiso 1 2 calc RS T P
C11 C 0.5774(5) 0.4226(5) 0.7500 0.0234(11) Uani 1 2 d S T P
H11 H 0.4993 0.5007 0.7500 0.028 Uiso 1 2 calc RS T P
H2A H 0.407(4) 0.168(5) 0.6411(16) 0.026(12) Uiso 1 1 d D . .

loop_
_atom_site_aniso_label
_atom_site_aniso_U_11
_atom_site_aniso_U_22
_atom_site_aniso_U_33
_atom_site_aniso_U_23
_atom_site_aniso_U_13
_atom_site_aniso_U_12
Br1 0.0505(3) 0.0266(2) 0.0553(3) -0.0045(2) 0.0043(2) -0.0111(2)
C1 0.030(2) 0.025(2) 0.039(2) -0.0016(17) -0.0047(18) 0.0008(17)
N1 0.0260(17) 0.0200(15) 0.0298(17) -0.0032(13) -0.0065(14) 0.0012(13)
O1 0.0296(15) 0.0365(16) 0.0269(13) 0.0039(13) -0.0004(11) -0.0070(13)
C2 0.044(3) 0.027(2) 0.035(2) -0.0096(19) -0.011(2) 0.006(2)
N2 0.0244(16) 0.0274(17) 0.0216(15) -0.0010(14) -0.0039(13) -0.0024(15)
C3 0.048(3) 0.040(2) 0.026(2) -0.008(2) -0.004(2) 0.014(2)
C4 0.035(2) 0.035(2) 0.0229(19) 0.0007(17) -0.0027(18) 0.0062(19)
C5 0.0244(19) 0.0257(19) 0.0214(17) 0.0010(15) -0.0067(14) 0.0043(15)
C6 0.0249(18) 0.027(2) 0.0210(17) 0.0039(17) -0.0057(14) -0.0001(17)
C7 0.028(2) 0.0240(19) 0.0261(19) -0.0025(16) -0.0053(16) -0.0008(17)
C8 0.0213(18) 0.0219(19) 0.0236(17) -0.0004(14) -0.0013(15) -0.0065(15)
C9 0.0288(18) 0.0207(17) 0.0216(15) -0.0019(15) 0.0011(16) -0.0030(16)
C10 0.0244(16) 0.0244(16) 0.029(2) 0.0013(16) 0.0013(16) -0.001(3)
C11 0.0224(16) 0.0224(16) 0.025(3) -0.0012(16) -0.0012(16) -0.003(2)

loop_
_atom_type_symbol
_atom_type_description
_atom_type_scat_dispersion_real
_atom_type_scat_dispersion_imag
_atom_type_scat_source
C C 0.0033 0.0016 'International Tables Vol C Tables 4.2.6.8 and 6.1.1.4'
H H 0.0000 0.0000 'International Tables Vol C Tables 4.2.6.8 and 6.1.1.4'
Br Br -0.2901 2.4595 'International Tables Vol C Tables 4.2.6.8 and 6.1.1.4'
N N 0.0061 0.0033 'International Tables Vol C Tables 4.2.6.8 and 6.1.1.4'
O O 0.0106 0.0060 'International Tables Vol C Tables 4.2.6.8 and 6.1.1.4'

loop_
_geom_angle_atom_site_label_1
_geom_angle_atom_site_label_2
_geom_angle_atom_site_label_3
_geom_angle
_geom_angle_site_symmetry_1
_geom_angle_site_symmetry_3
N1 C1 Br1 115.8(3) . .
N1 C1 C2 125.4(4) . .
C2 C1 Br1 118.8(3) . .
C1 N1 C5 116.6(3) . .
C1 C2 H2 121.4 . .
C3 C2 C1 117.2(4) . .
C3 C2 H2 121.4 . .
C6 N2 C7 122.6(4) . .
C6 N2 H2A 117(3) . .
C7 N2 H2A 120(3) . .
C2 C3 H3 120.2 . .
C2 C3 C4 119.6(4) . .
C4 C3 H3 120.2 . .
C3 C4 H4 121.1 . .
C5 C4 C3 117.7(4) . .
C5 C4 H4 121.1 . .
N1 C5 C4 123.6(4) . .
N1 C5 C6 116.6(3) . .
C4 C5 C6 119.8(4) . .
O1 C6 N2 124.2(4) . .
O1 C6 C5 120.5(4) . .
N2 C6 C5 115.3(4) . .
N2 C7 H7A 109.0 . .
N2 C7 H7B 109.0 . .
N2 C7 C8 112.7(3) . .
H7A C7 H7B 107.8 . .
C8 C7 H7A 109.0 . .
C8 C7 H7B 109.0 . .
C9 C8 C7 120.8(3) . .
C9 C8 C11 118.8(4) . .
C11 C8 C7 120.4(4) . .
C8 C9 H9 119.7 . .
C8 C9 C10 120.5(4) . .
C10 C9 H9 119.7 . .
C9 C10 C9 119.7(5) . 8_666
C9 C10 H10 120.2 . .
C9 C10 H10 120.2 8_666 .
C8 C11 C8 121.7(5) 8_666 .
C8 C11 H11 119.2 8_666 .
C8 C11 H11 119.2 . .

loop_
_geom_bond_atom_site_label_1
_geom_bond_atom_site_label_2
_geom_bond_distance
_geom_bond_site_symmetry_2
Br1 C1 1.909(4) .
C1 N1 1.313(5) .
C1 C2 1.388(6) .
N1 C5 1.339(5) .
O1 C6 1.242(5) .
C2 H2 0.9500 .
C2 C3 1.373(7) .
N2 C6 1.330(5) .
N2 C7 1.450(5) .
N2 H2A 0.85(2) .
C3 H3 0.9500 .
C3 C4 1.391(6) .
C4 H4 0.9500 .
C4 C5 1.388(6) .
C5 C6 1.512(6) .
C7 H7A 0.9900 .
C7 H7B 0.9900 .
C7 C8 1.511(5) .
C8 C9 1.376(6) .
C8 C11 1.392(5) .
C9 H9 0.9500 .
C9 C10 1.396(5) .
C10 C9 1.396(5) 8_666
C10 H10 0.9500 .
C11 C8 1.392(5) 8_666
C11 H11 0.9500 .

loop_
_geom_hbond_atom_site_label_D
_geom_hbond_atom_site_label_H
_geom_hbond_atom_site_label_A
_geom_hbond_distance_DH
_geom_hbond_distance_HA
_geom_hbond_distance_DA
_geom_hbond_angle_DHA
_geom_hbond_site_symmetry_A
N2 H2A O1 0.85(2) 2.31(4) 2.912(5) 128(4) 6_456

loop_
_geom_torsion_atom_site_label_1
_geom_torsion_atom_site_label_2
_geom_torsion_atom_site_label_3
_geom_torsion_atom_site_label_4
_geom_torsion
_geom_torsion_site_symmetry_4
Br1 C1 N1 C5 -179.2(3) .
Br1 C1 C2 C3 178.9(3) .
C1 N1 C5 C4 0.1(6) .
C1 N1 C5 C6 179.3(3) .
C1 C2 C3 C4 0.5(7) .
N1 C1 C2 C3 -0.1(7) .
N1 C5 C6 O1 175.5(4) .
N1 C5 C6 N2 -5.0(5) .
C2 C1 N1 C5 -0.2(6) .
C2 C3 C4 C5 -0.5(6) .
N2 C7 C8 C9 35.3(5) .
N2 C7 C8 C11 -147.9(3) .
C3 C4 C5 N1 0.3(6) .
C3 C4 C5 C6 -178.9(4) .
C4 C5 C6 O1 -5.2(6) .
C4 C5 C6 N2 174.3(4) .
C6 N2 C7 C8 -100.7(4) .
C7 N2 C6 O1 -2.6(6) .
C7 N2 C6 C5 177.9(3) .
C7 C8 C9 C10 174.4(3) .
C7 C8 C11 C8 -175.6(4) 8_666
C8 C9 C10 C9 1.3(3) 8_666
C9 C8 C11 C8 1.3(3) 8_666
C11 C8 C9 C10 -2.5(5) .
